data_7101212
loop_
_publ_author_name
'Paul Ragogna'
'Jason L. Dutton'
'Michael C. Jennings'
'Jocelyn J. Tindale'

_publ_section_title
;
The Direct Reaction of the tBu-DAB Ligand with SeCl4:
A Redox Route to Selenium-Nitrogen Heterocycles
;
_journal_issue 23
_journal_name_full 'Chemical Communications'
_journal_paper_doi 10.1039/b603777a
_journal_year 2006
_chemical_formula_sum 'C6 H11 Cl4 Ga N2 Se'
_chemical_formula_weight 401.65
_chemical_name_systematic
;
?
;
_space_group_IT_number 14
_symmetry_cell_setting monoclinic
_symmetry_space_group_name_Hall '-P 2ybc'
_symmetry_space_group_name_H-M 'P 1 21/c 1'
_atom_sites_solution_hydrogens geom
_atom_sites_solution_primary direct
_atom_sites_solution_secondary difmap
_audit_creation_method SHELXL-97
_cell_angle_alpha 90.00
_cell_angle_beta 99.724(2)
_cell_angle_gamma 90.00
_cell_formula_units_Z 4
_cell_length_a 12.7117(5)
_cell_length_b 9.9671(4)
_cell_length_c 11.0754(4)
_cell_measurement_reflns_used 3224
_cell_measurement_temperature 150(2)
_cell_measurement_theta_max 27.48
_cell_measurement_theta_min 1.70
_cell_volume 1383.08(9)
_computing_cell_refinement 'DENZO-SMN (Otwinowski & Minor, 1997)'
_computing_data_collection 'COLLECT (Nonius, 1997-2001)'
_computing_data_reduction DENZO-SMN
_computing_molecular_graphics 'SHELXTL/PC (Sheldrick, 2001)'
_computing_publication_material SHELXTL/PC
_computing_structure_refinement 'SHELXL-97 (Sheldrick, 1997)'
_computing_structure_solution 'SHELXS-97 (Sheldrick, 1997)'
_diffrn_ambient_temperature 150(2)
_diffrn_measured_fraction_theta_full .993
_diffrn_measured_fraction_theta_max .993
_diffrn_measurement_device_type 'Nonius Kappa-CCD'
_diffrn_measurement_method '\f scans, and \w scans with \k offsets'
_diffrn_radiation_monochromator graphite
_diffrn_radiation_source 'fine-focus sealed tube'
_diffrn_radiation_type MoK\a
_diffrn_radiation_wavelength 0.71073
_diffrn_reflns_av_R_equivalents 0.069
_diffrn_reflns_av_sigmaI/netI 0.0522
_diffrn_reflns_limit_h_max 16
_diffrn_reflns_limit_h_min -16
_diffrn_reflns_limit_k_max 12
_diffrn_reflns_limit_k_min -12
_diffrn_reflns_limit_l_max 14
_diffrn_reflns_limit_l_min -14
_diffrn_reflns_number 13055
_diffrn_reflns_theta_full 27.55
_diffrn_reflns_theta_max 27.55
_diffrn_reflns_theta_min 2.61
_diffrn_standards_number 0
_exptl_absorpt_coefficient_mu 5.361
_exptl_absorpt_correction_T_max 0.4136
_exptl_absorpt_correction_T_min 0.1652
_exptl_absorpt_correction_type multi-scan
_exptl_absorpt_process_details 'DENZO-SMN (Otwinowski & Minor, 1997)'
_exptl_crystal_colour colourless
_exptl_crystal_density_diffrn 1.929
_exptl_crystal_density_method 'not measured'
_exptl_crystal_description block
_exptl_crystal_F_000 776
_exptl_crystal_size_max 0.52
_exptl_crystal_size_mid 0.48
_exptl_crystal_size_min 0.20
_refine_diff_density_max .816
_refine_diff_density_min -.883
_refine_diff_density_rms .126
_refine_ls_extinction_coef 0.0100(7)
_refine_ls_extinction_expression Fc^*^=kFc[1+0.001xFc^2^\l^3^/sin(2\q)]^-1/4^
_refine_ls_extinction_method SHELXL
_refine_ls_goodness_of_fit_ref 1.015
_refine_ls_hydrogen_treatment constr
_refine_ls_matrix_type full
_refine_ls_number_parameters 128
_refine_ls_number_reflns 3174
_refine_ls_number_restraints 0
_refine_ls_restrained_S_all 1.015
_refine_ls_R_factor_all 0.0567
_refine_ls_R_factor_gt 0.0377
_refine_ls_shift/su_max 0.001
_refine_ls_shift/su_mean 0.000
_refine_ls_structure_factor_coef Fsqd
_refine_ls_weighting_details 'calc w=1/[\s^2^(Fo^2^)+(0.0543P)^2^] where P=(Fo^2^+2Fc^2^)/3'
_refine_ls_weighting_scheme calc
_refine_ls_wR_factor_gt 0.0900
_refine_ls_wR_factor_ref 0.0968
_reflns_number_gt 2460
_reflns_number_total 3174
_reflns_threshold_expression I>2\s(I)
_cod_data_source_file b603777a.txt
_cod_depositor_comments
;
The following automatic conversions were performed:
'_symmetry_cell_setting' value 'Monoclinic' changed to 'monoclinic'
according to '/home/saulius/struct/CIF-dictionaries/cif_core.dic'
dictionary named 'cif_core.dic' version 2.4.1 from 2010-06-29.

Automatic conversion script
Id: cif_fix_enum 1527 2010-12-29 10:47:43Z saulius 
;
_cod_original_sg_symbol_H-M P2(1)/c
_cod_database_code 7101212

loop_
_symmetry_equiv_pos_as_xyz
'x, y, z'
'-x, y+1/2, -z+1/2'
'-x, -y, -z'
'x, -y-1/2, z-1/2'

loop_
_atom_site_label
_atom_site_type_symbol
_atom_site_fract_x
_atom_site_fract_y
_atom_site_fract_z
_atom_site_U_iso_or_equiv
_atom_site_adp_type
_atom_site_occupancy
_atom_site_symmetry_multiplicity
_atom_site_calc_flag
_atom_site_refinement_flags
Ga1 Ga 0.78257(3) -0.44030(4) 0.33543(4) 0.02608(15) Uani 1 1 d .
Cl2 Cl 0.91115(9) -0.33558(11) 0.44878(10) 0.0464(3) Uani 1 1 d .
Cl3 Cl 0.72034(9) -0.32602(10) 0.17208(8) 0.0415(3) Uani 1 1 d .
Cl4 Cl 0.65174(8) -0.47600(11) 0.43524(9) 0.0371(3) Uani 1 1 d .
Cl5 Cl 0.84005(7) -0.63244(9) 0.27882(8) 0.0303(2) Uani 1 1 d .
Se1 Se 0.86264(3) 0.04202(4) 0.47759(3) 0.02198(13) Uani 1 1 d .
N1 N 0.9548(2) -0.0043(3) 0.3797(3) 0.0250(7) Uani 1 1 d .
C1 C 0.9079(3) -0.0174(4) 0.2665(3) 0.0267(8) Uani 1 1 d .
H13A H 0.9463 -0.0429 0.2036 0.032 Uiso 1 1 calc R
C2 C 0.7965(3) 0.0084(4) 0.2416(3) 0.0248(8) Uani 1 1 d .
H14A H 0.7546 0.0019 0.1622 0.030 Uiso 1 1 calc R
N2 N 0.7573(2) 0.0422(3) 0.3400(3) 0.0191(6) Uani 1 1 d .
C16 C 0.6414(3) 0.0702(3) 0.3425(3) 0.0214(8) Uani 1 1 d .
C17 C 0.5979(3) 0.1577(4) 0.2349(3) 0.0278(8) Uani 1 1 d .
H17A H 0.6029 0.1102 0.1587 0.042 Uiso 1 1 calc R
H17B H 0.6394 0.2409 0.2387 0.042 Uiso 1 1 calc R
H17C H 0.5230 0.1790 0.2374 0.042 Uiso 1 1 calc R
C18 C 0.6347(3) 0.1407(4) 0.4623(3) 0.0300(9) Uani 1 1 d .
H18A H 0.6634 0.0820 0.5309 0.045 Uiso 1 1 calc R
H18B H 0.5599 0.1617 0.4659 0.045 Uiso 1 1 calc R
H18C H 0.6762 0.2240 0.4674 0.045 Uiso 1 1 calc R
C19 C 0.5857(3) -0.0644(4) 0.3346(4) 0.0325(9) Uani 1 1 d .
H19A H 0.5910 -0.1070 0.2561 0.049 Uiso 1 1 calc R
H19B H 0.5103 -0.0515 0.3407 0.049 Uiso 1 1 calc R
H19C H 0.6195 -0.1219 0.4018 0.049 Uiso 1 1 calc R

loop_
_atom_site_aniso_label
_atom_site_aniso_U_11
_atom_site_aniso_U_22
_atom_site_aniso_U_33
_atom_site_aniso_U_23
_atom_site_aniso_U_13
_atom_site_aniso_U_12
Ga1 0.0287(3) 0.0268(2) 0.0230(2) 0.00053(16) 0.00516(19) -0.00056(17)
Cl2 0.0478(7) 0.0409(6) 0.0476(6) -0.0092(5) -0.0001(5) -0.0149(5)
Cl3 0.0643(8) 0.0350(6) 0.0264(5) 0.0061(4) 0.0113(5) 0.0137(5)
Cl4 0.0284(5) 0.0569(7) 0.0267(5) 0.0049(5) 0.0072(4) 0.0027(5)
Cl5 0.0275(5) 0.0260(5) 0.0382(5) 0.0005(4) 0.0079(4) -0.0012(4)
Se1 0.0176(2) 0.0307(2) 0.0179(2) 0.00051(14) 0.00365(14) 0.00133(14)
N1 0.0189(16) 0.0324(17) 0.0239(16) -0.0004(14) 0.0045(13) 0.0028(13)
C1 0.0204(19) 0.037(2) 0.0228(19) -0.0005(16) 0.0040(16) -0.0016(16)
C2 0.027(2) 0.0315(19) 0.0163(17) -0.0020(15) 0.0055(15) 0.0006(16)
N2 0.0157(15) 0.0208(15) 0.0210(15) 0.0007(12) 0.0033(12) 0.0000(11)
C16 0.0109(17) 0.0303(19) 0.0226(18) 0.0013(14) 0.0012(14) -0.0001(14)
C17 0.0196(19) 0.032(2) 0.031(2) 0.0036(17) 0.0033(16) 0.0034(16)
C18 0.024(2) 0.044(2) 0.0224(19) -0.0027(17) 0.0041(16) 0.0085(17)
C19 0.025(2) 0.027(2) 0.046(3) 0.0001(18) 0.0073(19) -0.0035(16)

loop_
_atom_type_symbol
_atom_type_description
_atom_type_scat_dispersion_real
_atom_type_scat_dispersion_imag
_atom_type_scat_source
C C .0033 .0016 'International Tables Vol C Tables 4.2.6.8 and 6.1.1.4'
H H .0000 .0000 'International Tables Vol C Tables 4.2.6.8 and 6.1.1.4'
N N .0061 .0033 'International Tables Vol C Tables 4.2.6.8 and 6.1.1.4'
Cl Cl .1484 .1585 'International Tables Vol C Tables 4.2.6.8 and 6.1.1.4'
Ga Ga .2307 1.6083 'International Tables Vol C Tables 4.2.6.8 and 6.1.1.4'
Se Se -.0929 2.2259 'International Tables Vol C Tables 4.2.6.8 and 6.1.1.4'

loop_
_geom_angle_atom_site_label_1
_geom_angle_atom_site_label_2
_geom_angle_atom_site_label_3
_geom_angle
Cl2 Ga1 Cl3 111.42(5)
Cl2 Ga1 Cl4 110.66(4)
Cl3 Ga1 Cl4 107.88(4)
Cl2 Ga1 Cl5 109.58(4)
Cl3 Ga1 Cl5 108.30(4)
Cl4 Ga1 Cl5 108.94(4)
N1 Se1 N2 87.59(13)
C1 N1 Se1 111.7(2)
N1 C1 C2 116.7(3)
N1 C1 H13A 121.7
C2 C1 H13A 121.7
N2 C2 C1 113.0(3)
N2 C2 H14A 123.5
C1 C2 H14A 123.5
C2 N2 C16 124.8(3)
C2 N2 Se1 111.1(2)
C16 N2 Se1 124.1(2)
C17 C16 N2 108.9(3)
C17 C16 C19 111.2(3)
N2 C16 C19 106.6(3)
C17 C16 C18 110.9(3)
N2 C16 C18 107.6(3)
C19 C16 C18 111.5(3)
C16 C17 H17A 109.5
C16 C17 H17B 109.5
H17A C17 H17B 109.5
C16 C17 H17C 109.5
H17A C17 H17C 109.5
H17B C17 H17C 109.5
C16 C18 H18A 109.5
C16 C18 H18B 109.5
H18A C18 H18B 109.5
C16 C18 H18C 109.5
H18A C18 H18C 109.5
H18B C18 H18C 109.5
C16 C19 H19A 109.5
C16 C19 H19B 109.5
H19A C19 H19B 109.5
C16 C19 H19C 109.5
H19A C19 H19C 109.5
H19B C19 H19C 109.5

loop_
_geom_bond_atom_site_label_1
_geom_bond_atom_site_label_2
_geom_bond_distance
Ga1 Cl2 2.1549(11)
Ga1 Cl3 2.1708(11)
Ga1 Cl4 2.1762(10)
Ga1 Cl5 2.1793(10)
Se1 N1 1.787(3)
Se1 N2 1.851(3)
N1 C1 1.301(4)
C1 C2 1.420(5)
C1 H13A 0.9500
C2 N2 1.317(4)
C2 H14A 0.9500
N2 C16 1.504(4)
C16 C17 1.504(5)
C16 C19 1.513(5)
C16 C18 1.517(5)
C17 H17A 0.9800
C17 H17B 0.9800
C17 H17C 0.9800
C18 H18A 0.9800
C18 H18B 0.9800
C18 H18C 0.9800
C19 H19A 0.9800
C19 H19B 0.9800
C19 H19C 0.9800

loop_
_geom_torsion_atom_site_label_1
_geom_torsion_atom_site_label_2
_geom_torsion_atom_site_label_3
_geom_torsion_atom_site_label_4
_geom_torsion
N2 Se1 N1 C1 -1.0(3)
Se1 N1 C1 C2 0.8(4)
N1 C1 C2 N2 -0.1(5)
C1 C2 N2 C16 -177.6(3)
C1 C2 N2 Se1 -0.7(4)
N1 Se1 N2 C2 1.0(2)
N1 Se1 N2 C16 177.9(3)
C2 N2 C16 C17 -44.7(4)
Se1 N2 C16 C17 138.8(2)
C2 N2 C16 C19 75.4(4)
Se1 N2 C16 C19 -101.2(3)
C2 N2 C16 C18 -165.0(3)
Se1 N2 C16 C18 18.5(4)
